data_1557340
loop_
_publ_author_name
'Xu, Xue-Xiang'
'You, Xiao-Zeng'
'Wang, Xin'

_publ_section_title
;
 Synthesis, Crystal Structure and Photochemical Study of
 Bis(2,4,6-triphenylpyryllium)hexamolybdate (TPPM) and
 [n-Bu4N]2[Mo6O19].(TBAM)
;
_journal_name_full 'Acta Chemica Scandinavica'
_journal_page_first 1
_journal_page_last 5
_journal_paper_doi 10.3891/acta.chem.scand.50-0001
_journal_volume 50
_journal_year 1996
_chemical_formula_sum 'C46 H34 Mo6 O21'
_chemical_formula_weight 1498.5
_chemical_name_common
;
[TTP]2[Mo6O19] (TPPM)
;
_space_group_IT_number 15
_space_group_name_Hall '-C 2yc'
_space_group_name_H-M_alt 'C 1 2/c 1'
_symmetry_cell_setting monoclinic
_symmetry_Int_Tables_number 15
_symmetry_space_group_name_Hall '-C 2yc'
_symmetry_space_group_name_H-M 'C 1 2/c 1'
_cell_angle_alpha 90.
_cell_angle_beta 99.99(3)
_cell_angle_gamma 90.
_cell_formula_units_Z 4
_cell_length_a 19.769(2)
_cell_length_b 14.352(3)
_cell_length_c 16.868(2)
_cell_volume 4713.3(13)
_diffrn_ambient_temperature 293
_diffrn_radiation_probe x-ray
_diffrn_radiation_type CuK\a
_diffrn_radiation_wavelength 1.5418
_exptl_absorpt_coefficient_mu 13.68
_exptl_crystal_density_diffrn 2.111
_exptl_crystal_F_000 2920
_refine_ls_number_reflns 2598
_refine_ls_R_factor_gt 0.078
_refine_ls_wR_factor_gt 0.079
_cod_data_source_file Acta-Chem-Svand-1996-50-1.cif
_cod_data_source_block 1
_cod_original_cell_volume 4713.4
_cod_original_sg_symbol_H-M 'C 2/c'
_cod_database_code 1557340

loop_
_space_group_symop_id
_space_group_symop_operation_xyz
1 x,y,z
2 -x,y,1/2-z
3 -x,-y,-z
4 x,-y,1/2+z
5 1/2+x,1/2+y,z
6 1/2-x,1/2+y,1/2-z
7 1/2-x,1/2-y,-z
8 1/2+x,1/2-y,1/2+z

loop_
_atom_site_label
_atom_site_type_symbol
_atom_site_thermal_displace_type
_atom_site_fract_x
_atom_site_fract_y
_atom_site_fract_z
_atom_site_occupancy
_atom_site_U_iso_or_equiv
_atom_site_calc_flag
_atom_site_refinement_flags
_atom_site_disorder_assembly
_atom_site_disorder_group
Mo1 Mo Uiso 0.23473(8) 0.11490(10) 0.57010(10) 1.000 0.0262(4) . . . .
Mo2 Mo Uiso 0.13609(7) 0.28790(10) 0.49610(10) 1.000 0.0252(4) . . . .
Mo3 Mo Uiso 0.27897(8) 0.32960(10) 0.62030(10) 1.000 0.0275(4) . . . .
O1 O Uiso 0.25000 0.25000 0.50000 1.000 0.020(4) . . . .
O2 O Uiso 0.1459(5) 0.1698(9) 0.5523(8) 1.000 0.022(4) . . . .
O3 O Uiso 0.3296(5) 0.1110(9) 0.5594(9) 1.000 0.028(4) . . . .
O4 O Uiso 0.2146(7) 0.0779(9) 0.4582(9) 1.000 0.033(4) . . . .
O5 O Uiso 0.2615(6) 0.2050(10) 0.652(8) 1.000 0.032(4) . . . .
O6 O Uiso 0.1341(5) 0.2170(10) 0.3980(8) 1.000 0.029(4) . . . .
O7 O Uiso 0.1826(5) 0.3440(10) 0.5962(8) 1.000 0.032(4) . . . .
O8 O Uiso 0.2243(7) 0.0150(10) 0.6180(10) 1.000 0.048(5) . . . .
O9 O Uiso 0.0528(4) 0.3110(10) 0.4944(9) 1.000 0.041(4) . . . .
O10 O Uiso 0.2999(7) 0.3880(10) 0.7082(9) 1.000 0.048(5) . . . .
O11 O Uiso 0.4173(7) 0.2390(10) 0.2943(9) 1.000 0.039(4) . . . .
C1 C Uiso 0.3820(10) 0.166(2) 0.2600(10) 1.000 0.033(5) . . . .
C2 C Uiso 0.3240(10) 0.184(2) 0.22020(10) 1.000 0.036(6) . . . .
C3 C Uiso 0.3030(10) 0.274(2) 0.1840(10) 1.000 0.036(6) . . . .
C4 C Uiso 0.3420(10) 0.348(2) 0.223(4) 1.000 0.032(5) . . . .
C5 C Uiso 0.3980(10) 0.329(2) 0.2790(10) 1.000 0.036(6) . . . .
C6 C Uiso 0.4067(8) 0.076(2) 0.2860(10) 1.000 0.029(5) . . . .
C7 C Uiso 0.467(8) 0.065(2) 0.343(2) 1.000 0.053(8) . . . .
C8 C Uiso 0.4920(10) -0.021(2) 0.362(2) 1.000 0.067(9) . . . .
C9 C Uiso 0.4590(10) -0.100(2) 0.334(2) 1.000 0.067(9) . . . .
C10 C Uiso 0.400(2) -0.091(2) 0.279(2) 1.000 0.072(9) . . . .
C11 C Uiso 0.3720(10) -0.004(2) 0.2557(2) 1.000 0.060(8) . . . .
C12 C Uiso 0.2640(10) 0.296(2) 0.1120(10) 1.000 0.037(6) . . . .
C13 C Uiso 0.2330(10) 0.374(2) 0.083(2) 1.000 0.065(9) . . . .
C14 C Uiso 0.1720(10) 0.394(2) 0.023(2) 1.000 0.074(9) . . . .
C15 C Uiso 0.1230(10) 0.326(2) 0.013(2) 1.000 0.066(9) . . . .
C16 C Uiso 0.1290(10) 0.246(2) 0.052(2) 1.000 0.067(9) . . . .
C17 C Uiso 0.1880(10) 0.222(2) 0.107(2) 1.000 0.051(8) . . . .
C18 C Uiso 0.4439(9) 0.399(2) 0.3200(10) 1.000 0.029(5) . . . .
C19 C Uiso 0.5010(10) 0.369(2) 0.373(2) 1.000 0.06(8) . . . .
C20 C Uiso 0.5450(10) 0.443(2) 0.412(2) 1.000 0.077(10) . . . .
C21 C Uiso 0.5310(10) 0.529(2) 0.401(2) 1.000 0.063(8) . . . .
C22 C Uiso 0.475(2) 0.560(2) 0.350(2) 1.000 0.072(10) . . . .
C23 C Uiso 0.4200(10) 0.493(2) 0.311(2) 1.000 0.051(8) . . . .

loop_
_atom_type_symbol
_atom_type_description
_atom_type_scat_dispersion_real
_atom_type_scat_dispersion_imag
_atom_type_scat_source
C C 0.0181 0.0091 ' International Tables Vol C Tables 4.2.6.8 and 6.1.1.4'
Mo Mo -0.0483 2.7339 ' International Tables Vol C Tables 4.2.6.8 and 6.1.1.4'
O O 0.0492 0.0322 ' International Tables Vol C Tables 4.2.6.8 and 6.1.1.4'

loop_
_geom_angle_atom_site_label_1
_geom_angle_atom_site_label_2
_geom_angle_atom_site_label_3
_geom_angle
_geom_angle_site_symmetry_1
_geom_angle_site_symmetry_2
_geom_angle_site_symmetry_3
_geom_angle_publ_flag
O1 Mo1 O2 76.8(4) . . . yes
O1 Mo1 O3 76.1(4) . . . yes
O1 Mo1 O4 75.8(4) . . . yes
O1 Mo1 O5 76(3) . . . yes
O1 Mo1 O8 178.0(5) . . . yes
O2 Mo1 O3 152.9(6) . . . yes
O2 Mo1 O4 86.1(6) . . . yes
O2 Mo1 O5 88.0(11) . . . yes
O2 Mo1 O8 104.1(6) . . . yes
O3 Mo1 O4 86.5(6) . . . yes
O3 Mo1 O5 86.3(10) . . . yes
O3 Mo1 O8 103.0(6) . . . yes
O4 Mo1 O5 152(3) . . . yes
O4 Mo1 O8 102.4(7) . . . yes
O5 Mo1 O8 106(3) . . . yes
O1 Mo2 O2 76.4(3) . . . yes
O1 Mo2 O6 77.0(3) . . . yes
O1 Mo2 O7 76.2(3) . . . yes
O1 Mo2 O9 177.7(5) . . . yes
O1 Mo2 O3 76.4(3) . . 7_556 yes
O2 Mo2 O6 86.8(6) . . . yes
O2 Mo2 O7 86.9(6) . . . yes
O2 Mo2 O9 101.3(6) . . . yes
O2 Mo2 O3 152.9(5) . . 7_556 yes
O6 Mo2 O7 153.2(4) . . . yes
O6 Mo2 O9 102.4(6) . . . yes
O3 Mo2 O6 86.4(6) 7_556 . . yes
O7 Mo2 O9 104.3(6) . . . yes
O3 Mo2 O7 87.5(6) 7_556 . . yes
O3 Mo2 O9 105.8(6) 7_556 . . yes
O1 Mo3 O5 76(4) . . . yes
O1 Mo3 O7 77.2(4) . . . yes
O1 Mo3 O10 179.8(6) . . . yes
O1 Mo3 O4 76.7(4) . . 7_556 yes
O1 Mo3 O6 77.2(4) . . 7_556 yes
O5 Mo3 O7 86.5(13) . . . yes
O5 Mo3 O10 104(4) . . . yes
O4 Mo3 O5 153(4) 7_556 . . yes
O5 Mo3 O6 86.0(11) . . 7_556 yes
O7 Mo3 O10 102.6(6) . . . yes
O4 Mo3 O7 87.7(6) 7_556 . . yes
O6 Mo3 O7 154.4(6) 7_556 . . yes
O4 Mo3 O10 103.3(7) 7_556 . . yes
O6 Mo3 O10 103.0(6) 7_556 . . yes
O4 Mo3 O6 87.8(6) 7_556 . 7_556 yes
Mo1 O1 Mo2 89.94(6) . . . yes
Mo1 O1 Mo3 90.00(6) . . . yes
Mo1 O1 Mo1 180.00 . . 7_556 yes
Mo1 O1 Mo2 90.06(6) . . 7_556 yes
Mo1 O1 Mo3 90.00(6) . . 7_556 yes
Mo2 O1 Mo3 90.03(6) . . . yes
Mo1 O1 Mo2 90.06(6) 7_556 . . yes
Mo2 O1 Mo2 180.00 . . 7_556 yes
Mo2 O1 Mo3 89.97(6) . . 7_556 yes
Mo1 O1 Mo3 90.00(6) 7_556 . . yes
Mo2 O1 Mo3 89.97(6) 7_556 . . yes
Mo3 O1 Mo3 180.00 . . 7_556 yes
Mo1 O1 Mo2 89.94(6) 7_556 . 7_556 yes
Mo1 O1 Mo3 90.00(6) 7_556 . 7_556 yes
Mo2 O1 Mo3 90.03(6) 7_556 . 7_556 yes
Mo1 O2 Mo2 116.9(6) . . . yes
Mo1 O3 Mo2 117.4(6) . . 7_556 yes
Mo1 O4 Mo3 117.5(7) . . 7_556 yes
Mo1 O5 Mo3 118(6) . . . yes
Mo2 O6 Mo3 115.8(6) . . 7_556 yes
Mo2 O7 Mo3 116.6(6) . . . yes
C1 O11 C5 123.8(17) . . . yes
O11 C1 C2 116(3) . . . yes
O11 C1 C6 117.0(17) . . . yes
C2 C1 C6 126(2) . . . no
C1 C2 C3 125(2) . . . no
C2 C3 C4 112(2) . . . no
C2 C3 C12 131(2) . . . no
C4 C3 C12 115(3) . . . no
C3 C4 C5 119(3) . . . no
O11 C5 C4 120(2) . . . yes
O11 C5 C18 115.9(17) . . . yes
C4 C5 C18 124(3) . . . no
C1 C6 C7 121(2) . . . no
C1 C6 C11 121.1(17) . . . no
C7 C6 C11 118(2) . . . no
C6 C7 C8 120(6) . . . no
C7 C8 C9 123(5) . . . no
C8 C9 C10 118(3) . . . no
C9 C10 C11 122(3) . . . no
C6 C11 C10 119(2) . . . no
C3 C12 C13 133(3) . . . no
C12 C13 C14 134(3) . . . no
C13 C14 C15 115(3) . . . no
C14 C15 C16 124(3) . . . no
C15 C16 C17 123(2) . . . no
C5 C18 C19 118(2) . . . no
C5 C18 C23 115.9(19) . . . no
C19 C18 C23 126(2) . . . no
C18 C19 C20 115(3) . . . no
C19 C20 C21 123(3) . . . no
C20 C21 C22 123(3) . . . no
C21 C22 C23 121(3) . . . no
C18 C23 C22 111(2) . . . no

loop_
_geom_bond_atom_site_label_1
_geom_bond_atom_site_label_2
_geom_bond_distance
_geom_bond_site_symmetry_1
_geom_bond_site_symmetry_2
_geom_bond_publ_flag
Mo1 O1 2.3179(16) . . yes
Mo1 O2 1.901(11) . . yes
Mo1 O3 1.916(10) . . yes
Mo1 O4 1.935(15) . . yes
Mo1 O5 1.90(10) . . yes
Mo1 O8 1.676(15) . . yes
Mo2 O1 2.3065(15) . . yes
Mo2 O2 1.935(13) . . yes
Mo2 O6 1.937(14) . . yes
Mo2 O7 1.951(13) . . yes
Mo2 O9 1.675(9) . . yes
Mo2 O3 1.914(13) . 7_556 yes
Mo3 O1 2.3125(17) . . yes
Mo3 O5 1.92(4) . . yes
Mo3 O7 1.889(11) . . yes
Mo3 O10 1.691(15) . . yes
Mo3 O4 1.895(14) . 7_556 yes
Mo3 O6 1.918(11) . 7_556 yes
O11 C1 1.33(3) . . yes
O11 C5 1.36(3) . . yes
C1 C2 1.25(3) . . no
C1 C6 1.42(4) . . no
C2 C3 1.46(4) . . no
C3 C4 1.41(5) . . no
C3 C12 1.36(3) . . no
C4 C5 1.35(5) . . no
C5 C18 1.45(3) . . no
C6 C7 1.41(12) . . no
C6 C11 1.39(4) . . no
C7 C8 1.35(6) . . no
C8 C9 1.35(4) . . no
C9 C10 1.37(5) . . no
C10 C11 1.39(4) . . no
C12 C13 1.33(4) . . no
C13 C14 1.46(4) . . no
C14 C15 1.37(4) . . no
C15 C16 1.32(4) . . no
C16 C17 1.40(4) . . no
C18 C19 1.38(3) . . no
C18 C23 1.43(4) . . no
C19 C20 1.46(4) . . no
C20 C21 1.27(4) . . no
C21 C22 1.35(5) . . no
C22 C23 1.51(4) . . no

loop_
_geom_torsion_atom_site_label_1
_geom_torsion_atom_site_label_2
_geom_torsion_atom_site_label_3
_geom_torsion_atom_site_label_4
_geom_torsion
_geom_torsion_site_symmetry_1
_geom_torsion_site_symmetry_2
_geom_torsion_site_symmetry_3
_geom_torsion_site_symmetry_4
_geom_torsion_publ_flag
O2 Mo1 O1 Mo2 0.9(4) . . . . no
O2 Mo1 O1 Mo3 90.9(4) . . . . no
O2 Mo1 O1 Mo2 -179.1(4) . . . 7_556 no
O2 Mo1 O1 Mo3 -89.1(4) . . . 7_556 no
O3 Mo1 O1 Mo2 180.0(4) . . . . no
O3 Mo1 O1 Mo3 -90.0(4) . . . . no
O3 Mo1 O1 Mo2 0.0(4) . . . 7_556 no
O3 Mo1 O1 Mo3 90.0(4) . . . 7_556 no
O4 Mo1 O1 Mo2 90.1(4) . . . . no
O4 Mo1 O1 Mo3 -179.9(4) . . . . no
O4 Mo1 O1 Mo2 -89.9(4) . . . 7_556 no
O4 Mo1 O1 Mo3 0.2(4) . . . 7_556 no
O5 Mo1 O1 Mo2 -90.4(8) . . . . no
O5 Mo1 O1 Mo3 -0.4(8) . . . . no
O5 Mo1 O1 Mo2 89.6(8) . . . 7_556 no
O5 Mo1 O1 Mo3 179.6(8) . . . 7_556 no
O1 Mo1 O2 Mo2 -1.2(6) . . . . no
O3 Mo1 O2 Mo2 -3.0(17) . . . . no
O4 Mo1 O2 Mo2 -77.5(8) . . . . no
O5 Mo1 O2 Mo2 75(3) . . . . no
O8 Mo1 O2 Mo2 -179.3(8) . . . . no
O1 Mo1 O3 Mo2 0.0(6) . . . 7_556 no
O2 Mo1 O3 Mo2 1.9(18) . . . 7_556 no
O4 Mo1 O3 Mo2 76.2(8) . . . 7_556 no
O5 Mo1 O3 Mo2 -76(3) . . . 7_556 no
O8 Mo1 O3 Mo2 178.1(8) . . . 7_556 no
O1 Mo1 O4 Mo3 -0.2(6) . . . 7_556 no
O2 Mo1 O4 Mo3 77.1(8) . . . 7_556 no
O3 Mo1 O4 Mo3 -76.8(8) . . . 7_556 no
O5 Mo1 O4 Mo3 -1(2) . . . 7_556 no
O8 Mo1 O4 Mo3 -179.3(8) . . . 7_556 no
O1 Mo1 O5 Mo3 0.6(11) . . . . no
O2 Mo1 O5 Mo3 -76.3(14) . . . . no
O3 Mo1 O5 Mo3 77.2(14) . . . . no
O4 Mo1 O5 Mo3 2(3) . . . . no
O8 Mo1 O5 Mo3 179.6(12) . . . . no
O2 Mo2 O1 Mo1 -0.9(4) . . . . no
O2 Mo2 O1 Mo3 -90.9(4) . . . . no
O2 Mo2 O1 Mo1 179.2(4) . . . 7_556 no
O2 Mo2 O1 Mo3 89.2(4) . . . 7_556 no
O6 Mo2 O1 Mo1 -90.7(4) . . . . no
O6 Mo2 O1 Mo3 179.4(4) . . . . no
O6 Mo2 O1 Mo1 89.4(4) . . . 7_556 no
O6 Mo2 O1 Mo3 -0.6(4) . . . 7_556 no
O7 Mo2 O1 Mo1 89.2(4) . . . . no
O7 Mo2 O1 Mo3 -0.8(4) . . . . no
O7 Mo2 O1 Mo1 -90.8(4) . . . 7_556 no
O7 Mo2 O1 Mo3 179.2(4) . . . 7_556 no
O3 Mo2 O1 Mo1 180.0(4) 7_556 . . . no
O3 Mo2 O1 Mo3 90.0(5) 7_556 . . . no
O1 Mo2 O2 Mo1 1.2(6) . . . . no
O6 Mo2 O2 Mo1 78.6(7) . . . . no
O7 Mo2 O2 Mo1 -75.4(7) . . . . no
O9 Mo2 O2 Mo1 -179.4(8) . . . . no
O3 Mo2 O2 Mo1 3.0(17) 7_556 . . . no
O1 Mo2 O6 Mo3 0.9(6) . . . 7_556 no
O2 Mo2 O6 Mo3 -75.9(7) . . . 7_556 no
O7 Mo2 O6 Mo3 0.6(18) . . . 7_556 no
O9 Mo2 O6 Mo3 -176.8(8) . . . 7_556 no
O3 Mo2 O6 Mo3 77.8(7) 7_556 . . 7_556 no
O1 Mo2 O7 Mo3 1.1(6) . . . . no
O2 Mo2 O7 Mo3 77.8(7) . . . . no
O6 Mo2 O7 Mo3 1.3(18) . . . . no
O9 Mo2 O7 Mo3 178.7(8) . . . . no
O3 Mo2 O7 Mo3 -75.6(7) 7_556 . . . no
O2 Mo2 O3 Mo1 -1.8(18) . . 7_556 7_556 no
O6 Mo2 O3 Mo1 -77.5(8) . . 7_556 7_556 no
O7 Mo2 O3 Mo1 76.4(8) . . 7_556 7_556 no
O9 Mo2 O3 Mo1 -179.4(8) . . 7_556 7_556 no
O5 Mo3 O1 Mo1 0.4(8) . . . . no
O5 Mo3 O1 Mo2 90.3(8) . . . . no
O5 Mo3 O1 Mo1 -179.6(8) . . . 7_556 no
O5 Mo3 O1 Mo2 -89.7(8) . . . 7_556 no
O7 Mo3 O1 Mo1 -89.2(4) . . . . no
O7 Mo3 O1 Mo2 0.8(4) . . . . no
O7 Mo3 O1 Mo1 90.9(4) . . . 7_556 no
O7 Mo3 O1 Mo2 -179.2(4) . . . 7_556 no
O4 Mo3 O1 Mo1 -179.9(4) 7_556 . . . no
O4 Mo3 O1 Mo2 -89.9(4) 7_556 . . . no
O6 Mo3 O1 Mo1 89.4(4) 7_556 . . . no
O6 Mo3 O1 Mo2 179.4(4) 7_556 . . . no
O1 Mo3 O5 Mo1 -0.6(11) . . . . no
O7 Mo3 O5 Mo1 77.1(14) . . . . no
O10 Mo3 O5 Mo1 179.3(12) . . . . no
O4 Mo3 O5 Mo1 -1(3) 7_556 . . . no
O6 Mo3 O5 Mo1 -78.4(14) 7_556 . . . no
O1 Mo3 O7 Mo2 -1.0(6) . . . . no
O5 Mo3 O7 Mo2 -77(4) . . . . no
O10 Mo3 O7 Mo2 178.9(8) . . . . no
O4 Mo3 O7 Mo2 75.8(8) 7_556 . . . no
O6 Mo3 O7 Mo2 -4.3(18) 7_556 . . . no
O5 Mo3 O4 Mo1 0(2) . . 7_556 7_556 no
O7 Mo3 O4 Mo1 -77.6(8) . . 7_556 7_556 no
O10 Mo3 O4 Mo1 180.0(8) . . 7_556 7_556 no
O5 Mo3 O6 Mo2 77(4) . . 7_556 7_556 no
O7 Mo3 O6 Mo2 4.1(18) . . 7_556 7_556 no
O10 Mo3 O6 Mo2 -179.1(8) . . 7_556 7_556 no
C5 O11 C1 C2 -9(3) . . . . no
C5 O11 C1 C6 -176.3(16) . . . . no
C1 O11 C5 C4 -4(4) . . . . no
C1 O11 C5 C18 -178.1(16) . . . . no
O11 C1 C2 C3 24(2) . . . . no
C6 C1 C2 C3 -170.5(17) . . . . no
O11 C1 C6 C7 -2(5) . . . . no
O11 C1 C6 C11 177.8(15) . . . . no
C2 C1 C6 C7 -168(5) . . . . no
C2 C1 C6 C11 13(3) . . . . no
C1 C2 C3 C4 -24(3) . . . . no
C1 C2 C3 C12 140(2) . . . . no
C2 C3 C4 C5 9(5) . . . . no
C12 C3 C4 C5 -158(3) . . . . no
C2 C3 C12 C13 165(2) . . . . no
C4 C3 C12 C13 -31(4) . . . . no
C3 C4 C5 O11 3(5) . . . . no
C3 C4 C5 C18 177(3) . . . . no
O11 C5 C18 C19 -3(3) . . . . no
O11 C5 C18 C23 -173.3(19) . . . . no
C4 C5 C18 C19 -177(3) . . . . no
C4 C5 C18 C23 12(4) . . . . no
C1 C6 C7 C8 -175(5) . . . . no
C11 C6 C7 C8 5(10) . . . . no
C1 C6 C11 C10 176(2) . . . . no
C7 C6 C11 C10 -4(5) . . . . no
C6 C7 C8 C9 -6(11) . . . . no
C7 C8 C9 C10 5(7) . . . . no
C8 C9 C10 C11 -4(5) . . . . no
C9 C10 C11 C6 3(4) . . . . no
C3 C12 C13 C14 -152(3) . . . . no
C12 C13 C14 C15 27(5) . . . . no
C13 C14 C15 C16 -2(4) . . . . no
C14 C15 C16 C17 -2(5) . . . . no
C5 C18 C19 C20 180(2) . . . . no
C23 C18 C19 C20 -11(4) . . . . no
C5 C18 C23 C22 -175(2) . . . . no
C19 C18 C23 C22 15(4) . . . . no
C18 C19 C20 C21 3(4) . . . . no
C19 C20 C21 C22 -2(5) . . . . no
C20 C21 C22 C23 8(5) . . . . no
C21 C22 C23 C18 -14(4) . . . . no
